data_4342717
loop_
_publ_author_name
'Arnold, Polly L.'
'P\'echarman, Anne-Fr\'ed\'erique'
'Lord, Rianne M.'
'Jones, Guy M.'
'Hollis, Emmalina'
'Nichol, Gary S.'
'Maron, Laurent'
'Fang, Jian'
'Davin, Thomas'
'Love, Jason B.'

_publ_section_title
;
 Control of oxo-group functionalization and reduction of the uranyl ion.
;
_journal_issue 7
_journal_name_full 'Inorganic chemistry'
_journal_page_first 3702
_journal_page_last 3710
_journal_paper_doi 10.1021/acs.inorgchem.5b00420
_journal_volume 54
_journal_year 2015
_chemical_formula_moiety 'C56 H59 I2 N10 O3 U Zn2, 3(C4 H8 O)'
_chemical_formula_sum 'C68 H83 I2 N10 O6 U Zn2'
_chemical_formula_weight 1759.01
_space_group_crystal_system triclinic
_space_group_IT_number 2
_space_group_name_Hall '-P 1'
_space_group_name_H-M_alt 'P -1'
_symmetry_space_group_name_Hall '-P 1'
_symmetry_space_group_name_H-M 'P -1'
_atom_sites_solution_hydrogens geom
_audit_creation_date 2015-02-25
_audit_creation_method
;
Olex2 1.2
(compiled 2014.09.19 svn.r3010 for OlexSys, GUI svn.r4874)
;
_cell_angle_alpha 95.7370(10)
_cell_angle_beta 106.8540(10)
_cell_angle_gamma 111.132(2)
_cell_formula_units_Z 2
_cell_length_a 12.7534(2)
_cell_length_b 15.2777(2)
_cell_length_c 20.2051(3)
_cell_measurement_reflns_used 42729
_cell_measurement_temperature 100.0
_cell_measurement_theta_max 73.5960
_cell_measurement_theta_min 2.3453
_cell_volume 3420.90(11)
_computing_cell_refinement
;
CrysAlisPro, Oxford Diffraction Ltd.,
Version 1.171.34.36 (release 02-08-2010 CrysAlis171 .NET)
(compiled Aug  2 2010,13:00:58)
;
_computing_data_collection
;
CrysAlisPro, Oxford Diffraction Ltd.,
Version 1.171.34.36 (release 02-08-2010 CrysAlis171 .NET)
(compiled Aug  2 2010,13:00:58)
;
_computing_data_reduction
;
CrysAlisPro, Oxford Diffraction Ltd.,
Version 1.171.34.36 (release 02-08-2010 CrysAlis171 .NET)
(compiled Aug  2 2010,13:00:58)
;
_computing_molecular_graphics 'Olex2 (Dolomanov et al., 2009)'
_computing_publication_material 'Olex2 (Dolomanov et al., 2009)'
_computing_structure_refinement 'ShelXL (Sheldrick, 2008)'
_diffrn_ambient_temperature 100.0
_diffrn_detector_area_resol_mean 5.1574
_diffrn_measured_fraction_theta_full 1.000
_diffrn_measured_fraction_theta_max 0.983
_diffrn_measurement_details
;
  1 omega -101.00  -56.00   1.0000    3.0000
omega____ theta____ kappa____ phi______ frames
    -      -40.1914 -151.0000 -142.0000 45

  2 omega  -95.00  -48.00   1.0000    3.0000
omega____ theta____ kappa____ phi______ frames
    -      -40.1914  179.0000  -30.0000 47

  3 omega  -94.00  -32.00   1.0000    3.0000
omega____ theta____ kappa____ phi______ frames
    -      -40.1914  122.0000  -18.0000 62

  4 omega  -65.00   27.00   1.0000    3.0000
omega____ theta____ kappa____ phi______ frames
    -      -40.1914   37.0000  -60.0000 92

  5 omega  -26.00    1.00   1.0000    3.0000
omega____ theta____ kappa____ phi______ frames
    -      -40.1914  122.0000  -18.0000 27

  6 omega -107.00  -15.00   1.0000    3.0000
omega____ theta____ kappa____ phi______ frames
    -      -40.1914  -37.0000  120.0000 92

  7 omega   95.00  121.00   1.0000    3.0000
omega____ theta____ kappa____ phi______ frames
    -       40.1914  179.0000  -90.0000 26

  8 omega  101.00  156.00   1.0000    7.5000
omega____ theta____ kappa____ phi______ frames
    -      108.1200  125.0000    0.0000 55

  9 omega   40.00  132.00   1.0000    7.5000
omega____ theta____ kappa____ phi______ frames
    -      108.1200 -151.0000   37.0000 92

 10 omega  111.00  168.00   1.0000    7.5000
omega____ theta____ kappa____ phi______ frames
    -      108.1200  125.0000   30.0000 57

 11 omega   85.00  178.00   1.0000    7.5000
omega____ theta____ kappa____ phi______ frames
    -      108.1200   45.0000 -150.0000 93

 12 omega  103.00  145.00   1.0000    7.5000
omega____ theta____ kappa____ phi______ frames
    -      108.1200  125.0000   60.0000 42

 13 omega   81.00  175.00   1.0000    7.5000
omega____ theta____ kappa____ phi______ frames
    -      108.1200   45.0000  150.0000 94

 14 omega   72.00  138.00   1.0000    7.5000
omega____ theta____ kappa____ phi______ frames
    -      108.1200  -77.0000   90.0000 66

 15 omega   30.00  131.00   1.0000    7.5000
omega____ theta____ kappa____ phi______ frames
    -      108.1200  -77.0000    0.0000 101

 16 omega   29.00   62.00   1.0000    7.5000
omega____ theta____ kappa____ phi______ frames
    -      108.1200  -77.0000   90.0000 33

 17 omega   84.00  112.00   1.0000    7.5000
omega____ theta____ kappa____ phi______ frames
    -      108.1200 -122.0000 -100.0000 28

 18 omega   38.00   65.00   1.0000    7.5000
omega____ theta____ kappa____ phi______ frames
    -      108.1200  -45.0000  120.0000 27

 19 omega   45.00   71.00   1.0000    7.5000
omega____ theta____ kappa____ phi______ frames
    -      108.1200  -15.0000  -60.0000 26

 20 omega  109.00  163.00   1.0000    7.5000
omega____ theta____ kappa____ phi______ frames
    -      108.1200  -15.0000  -60.0000 54

 21 omega   92.00  117.00   1.0000    7.5000
omega____ theta____ kappa____ phi______ frames
    -      108.1200 -116.0000   80.0000 25

 22 omega   31.00   69.00   1.0000    7.5000
omega____ theta____ kappa____ phi______ frames
    -      108.1200 -116.0000   80.0000 38

 23 omega -119.00   -7.00   1.0000    3.0000
omega____ theta____ kappa____ phi______ frames
    -      -40.1914  -77.0000   90.0000 112

 24 omega -119.00   -7.00   1.0000    3.0000
omega____ theta____ kappa____ phi______ frames
    -      -40.1914  -77.0000 -120.0000 112

 25 omega -116.00  -56.00   1.0000    3.0000
omega____ theta____ kappa____ phi______ frames
    -      -40.1914 -151.0000   98.0000 60

 26 omega -119.00   -7.00   1.0000    3.0000
omega____ theta____ kappa____ phi______ frames
    -      -40.1914  -77.0000    0.0000 112

 27 omega -119.00   -7.00   1.0000    3.0000
omega____ theta____ kappa____ phi______ frames
    -      -40.1914  -77.0000  150.0000 112

 28 omega   56.00  130.00   1.0000    3.0000
omega____ theta____ kappa____ phi______ frames
    -       40.1914  179.0000 -120.0000 74

 29 omega -140.00  -28.00   1.0000    7.5000
omega____ theta____ kappa____ phi______ frames
    -      -61.5000  -76.0000  -15.0000 112

 30 omega -140.00  -28.00   1.0000    7.5000
omega____ theta____ kappa____ phi______ frames
    -      -61.5000  -77.0000 -150.0000 112

 31 omega -140.00  -28.00   1.0000    7.5000
omega____ theta____ kappa____ phi______ frames
    -      -61.5000  -77.0000  -90.0000 112

 32 omega -140.00  -28.00   1.0000    7.5000
omega____ theta____ kappa____ phi______ frames
    -      -61.5000  -77.0000  150.0000 112

 33 omega -140.00  -28.00   1.0000    7.5000
omega____ theta____ kappa____ phi______ frames
    -      -61.5000  -77.0000   60.0000 112

 34 omega   47.00  178.00   1.0000    7.5000
omega____ theta____ kappa____ phi______ frames
    -      108.1200   15.0000   60.0000 131

 35 omega   33.00   77.00   1.0000    7.5000
omega____ theta____ kappa____ phi______ frames
    -      108.1200  -45.0000  150.0000 44

 36 omega   74.00  178.00   1.0000    7.5000
omega____ theta____ kappa____ phi______ frames
    -      108.1200   77.0000  150.0000 104

 37 omega   74.00  178.00   1.0000    7.5000
omega____ theta____ kappa____ phi______ frames
    -      108.1200   77.0000   60.0000 104

 38 omega   74.00  178.00   1.0000    7.5000
omega____ theta____ kappa____ phi______ frames
    -      108.1200   77.0000 -120.0000 104

 39 omega   81.00  178.00   1.0000    7.5000
omega____ theta____ kappa____ phi______ frames
    -      108.1200   45.0000  120.0000 97

 40 omega   81.00  178.00   1.0000    7.5000
omega____ theta____ kappa____ phi______ frames
    -      108.1200   45.0000  -60.0000 97

 41 omega -116.00  -36.00   1.0000    3.0000
omega____ theta____ kappa____ phi______ frames
    -      -40.1914  -37.0000  -60.0000 80

 42 omega -116.00  -14.00   1.0000    3.0000
omega____ theta____ kappa____ phi______ frames
    -      -40.1914  -37.0000 -120.0000 102

 43 omega   56.00  130.00   1.0000    3.0000
omega____ theta____ kappa____ phi______ frames
    -       40.1914  179.0000  -30.0000 74

 44 omega   14.00  116.00   1.0000    3.0000
omega____ theta____ kappa____ phi______ frames
    -       40.1914   37.0000  -30.0000 102

 45 omega   21.00   96.00   1.0000    3.0000
omega____ theta____ kappa____ phi______ frames
    -       40.1914 -122.0000   18.0000 75
;
_diffrn_measurement_device_type 'SuperNova, Dual, Cu at zero, Atlas'
_diffrn_measurement_method '\w scans'
_diffrn_orient_matrix_UB_11 -0.0468964000
_diffrn_orient_matrix_UB_12 -0.1048593000
_diffrn_orient_matrix_UB_13 -0.0413185000
_diffrn_orient_matrix_UB_21 -0.0435319000
_diffrn_orient_matrix_UB_22 0.0295225000
_diffrn_orient_matrix_UB_23 -0.0701615000
_diffrn_orient_matrix_UB_31 0.1226278000
_diffrn_orient_matrix_UB_32 0.0216193000
_diffrn_orient_matrix_UB_33 -0.0082843000
_diffrn_radiation_monochromator mirror
_diffrn_radiation_type CuK\a
_diffrn_radiation_wavelength 1.54184
_diffrn_reflns_av_R_equivalents 0.0401
_diffrn_reflns_av_unetI/netI 0.0286
_diffrn_reflns_Laue_measured_fraction_full 1.000
_diffrn_reflns_Laue_measured_fraction_max 0.983
_diffrn_reflns_limit_h_max 15
_diffrn_reflns_limit_h_min -13
_diffrn_reflns_limit_k_max 19
_diffrn_reflns_limit_k_min -19
_diffrn_reflns_limit_l_max 25
_diffrn_reflns_limit_l_min -25
_diffrn_reflns_number 69699
_diffrn_reflns_point_group_measured_fraction_full 1.000
_diffrn_reflns_point_group_measured_fraction_max 0.983
_diffrn_reflns_theta_full 67.684
_diffrn_reflns_theta_max 73.758
_diffrn_reflns_theta_min 2.347
_diffrn_source 'SuperNova (Cu) X-ray Source'
_exptl_absorpt_coefficient_mu 14.949
_exptl_absorpt_correction_T_max 1.00000
_exptl_absorpt_correction_T_min 0.51302
_exptl_absorpt_correction_type multi-scan
_exptl_absorpt_process_details
'CrysAlisPro, Oxford Diffraction Ltd., Version 1.171.34.36 (release 02-08-2010 CrysAlis171 .NET) (compiled Aug 2 2010,13:00:58) Empirical absorption correction using spherical harmonics, implemented in SCALE3 ABSPACK scaling algorithm.'
_exptl_crystal_colour brown
_exptl_crystal_colour_primary brown
_exptl_crystal_density_diffrn 1.708
_exptl_crystal_description block
_exptl_crystal_F_000 1734
_refine_diff_density_max 1.774
_refine_diff_density_min -1.642
_refine_diff_density_rms 0.119
_refine_ls_extinction_method none
_refine_ls_goodness_of_fit_ref 1.034
_refine_ls_hydrogen_treatment constr
_refine_ls_matrix_type full
_refine_ls_number_parameters 810
_refine_ls_number_reflns 13587
_refine_ls_number_restraints 0
_refine_ls_restrained_S_all 1.034
_refine_ls_R_factor_all 0.0364
_refine_ls_R_factor_gt 0.0321
_refine_ls_shift/su_max 0.001
_refine_ls_shift/su_mean 0.000
_refine_ls_structure_factor_coef Fsqd
_refine_ls_weighting_details 'w=1/[\s^2^(Fo^2^)+(0.0398P)^2^+13.1432P] where P=(Fo^2^+2Fc^2^)/3'
_refine_ls_weighting_scheme calc
_refine_ls_wR_factor_gt 0.0824
_refine_ls_wR_factor_ref 0.0851
_reflns_Friedel_coverage 0.000
_reflns_number_gt 12464
_reflns_number_total 13587
_reflns_threshold_expression 'I > 2\s(I)'
_cod_data_source_file ic5b00420_si_006.cif
_cod_data_source_block po0028
_cod_depositor_comments 'Adding full bibliography for 4342717.cif.'
_cod_original_cell_volume 3420.89(10)
_cod_database_code 4342717
_chemical_oxdiff_formula 'C49 H57 I2 N8 O3 Si U Zn2'
_chemical_oxdiff_usercomment 'PO0028 8621 AFP/POA Cu'
_shelx_space_group_comment
;
The symmetry employed for this shelxl refinement is uniquely defined
by the following loop, which should always be used as a source of
symmetry information in preference to the above space-group names.
They are only intended as comments.
;
_reflns_odcompleteness_completeness 99.98
_reflns_odcompleteness_iscentric 1
_reflns_odcompleteness_theta 66.97
_olex2_refinement_description
;
1. Fixed Uiso
 At 1.2 times of:
  All C(H) groups, All C(H,H) groups, All N(H) groups
 At 1.5 times of:
  All C(H,H,H) groups
2.a Secondary CH2 refined with riding coordinates:
 C43(H43A,H43B), C44(H44A,H44B), C45(H45A,H45B), C46(H46A,H46B), C61(H61A,
 H61B), C66(H66A,H66B), C62(H62A,H62B), C59(H59A,H59B), C57(H57A,H57B),
 C65(H65A,H65B), C64(H64A,H64B), C60(H60A,H60B), C68(H68A,H68B), C67(H67A,H67B),
  C58(H58A,H58B), C63(H63A,H63B)
2.b Aromatic/amide H refined with riding coordinates:
 C3(H3), C5(H5), C7(H7), C8(H8), C14(H14), C15(H15), C17(H17), C19(H19),
 C24(H24), C26(H26), C28(H28), C29(H29), C35(H35), C36(H36), C38(H38), C40(H40),
  C47(H47), C48(H48), C49(H49), C50(H50), C51(H51), C52(H52), C53(H53),
 C54(H54), C55(H55), C56(H56), N6(H6)
2.c Idealised Me refined as rotating group:
 C1(H1A,H1B,H1C), C11(H11A,H11B,H11C), C12(H12A,H12B,H12C), C21(H21A,H21B,
 H21C), C22(H22A,H22B,H22C), C32(H32A,H32B,H32C), C33(H33A,H33B,H33C), C42(H42A,
 H42B,H42C)
;
_shelx_shelxl_version_number 2014/7
_olex2_submission_special_instructions 'No special instructions were received'

loop_
_space_group_symop_operation_xyz
'x, y, z'
'-x, -y, -z'

loop_
_atom_site_label
_atom_site_type_symbol
_atom_site_fract_x
_atom_site_fract_y
_atom_site_fract_z
_atom_site_U_iso_or_equiv
_atom_site_adp_type
_atom_site_occupancy
_atom_site_site_symmetry_order
_atom_site_calc_flag
_atom_site_refinement_flags_posn
C1 C 0.0062(6) -0.1225(4) 0.7765(3) 0.0372(12) Uani 1 1 d .
H1A H -0.0745 -0.1744 0.7603 0.056 Uiso 1 1 calc GR
H1B H 0.0495 -0.1203 0.8258 0.056 Uiso 1 1 calc GR
H1C H 0.0498 -0.1345 0.7463 0.056 Uiso 1 1 calc GR
C2 C -0.0031(5) -0.0276(3) 0.7718(3) 0.0274(10) Uani 1 1 d .
C3 C 0.0318(4) 0.0207(3) 0.7220(2) 0.0243(9) Uani 1 1 d .
H3 H 0.0586 -0.0081 0.6903 0.029 Uiso 1 1 calc R
C4 C 0.0287(4) 0.1100(3) 0.7172(2) 0.0220(9) Uani 1 1 d .
C5 C 0.0200(4) 0.1111(3) 0.6007(2) 0.0223(9) Uani 1 1 d .
H5 H -0.0466 0.0507 0.5885 0.027 Uiso 1 1 calc R
C6 C 0.0595(4) 0.1464(3) 0.5466(2) 0.0219(9) Uani 1 1 d .
C7 C 0.0046(5) 0.1135(3) 0.4729(2) 0.0271(10) Uani 1 1 d .
H7 H -0.0663 0.0572 0.4477 0.033 Uiso 1 1 calc R
C8 C 0.0744(5) 0.1797(3) 0.4441(2) 0.0282(10) Uani 1 1 d .
H8 H 0.0601 0.1772 0.3950 0.034 Uiso 1 1 calc R
C9 C 0.1700(4) 0.2510(3) 0.5006(2) 0.0233(9) Uani 1 1 d .
C10 C 0.2652(4) 0.3429(3) 0.4971(2) 0.0248(10) Uani 1 1 d .
C11 C 0.2682(5) 0.3357(4) 0.4211(2) 0.0303(11) Uani 1 1 d .
H11A H 0.3290 0.3957 0.4188 0.045 Uiso 1 1 calc GR
H11B H 0.1893 0.3251 0.3878 0.045 Uiso 1 1 calc GR
H11C H 0.2882 0.2816 0.4084 0.045 Uiso 1 1 calc GR
C12 C 0.2301(5) 0.4271(4) 0.5148(3) 0.0290(10) Uani 1 1 d .
H12A H 0.2334 0.4359 0.5642 0.044 Uiso 1 1 calc GR
H12B H 0.1485 0.4122 0.4830 0.044 Uiso 1 1 calc GR
H12C H 0.2863 0.4864 0.5084 0.044 Uiso 1 1 calc GR
C13 C 0.3879(4) 0.3650(3) 0.5497(2) 0.0241(9) Uani 1 1 d .
C14 C 0.4974(4) 0.3958(3) 0.5381(2) 0.0262(10) Uani 1 1 d .
H14 H 0.5086 0.4028 0.4941 0.031 Uiso 1 1 calc R
C15 C 0.5869(5) 0.4143(4) 0.6035(3) 0.0281(10) Uani 1 1 d .
H15 H 0.6708 0.4369 0.6128 0.034 Uiso 1 1 calc R
C16 C 0.5293(4) 0.3932(3) 0.6525(2) 0.0235(9) Uani 1 1 d .
C17 C 0.5777(4) 0.4044(3) 0.7269(2) 0.0242(9) Uani 1 1 d .
H17 H 0.6622 0.4270 0.7495 0.029 Uiso 1 1 calc R
C18 C 0.5692(4) 0.4036(3) 0.8395(2) 0.0219(9) Uani 1 1 d .
C19 C 0.6462(4) 0.3616(3) 0.8685(2) 0.0256(10) Uani 1 1 d .
H19 H 0.6560 0.3158 0.8381 0.031 Uiso 1 1 calc R
C20 C 0.7098(4) 0.3850(4) 0.9414(3) 0.0279(10) Uani 1 1 d .
C21 C 0.7954(5) 0.3393(4) 0.9707(3) 0.0400(13) Uani 1 1 d .
H21A H 0.8780 0.3886 0.9889 0.060 Uiso 1 1 calc GR
H21B H 0.7871 0.2891 0.9329 0.060 Uiso 1 1 calc GR
H21C H 0.7766 0.3106 1.0094 0.060 Uiso 1 1 calc GR
C22 C 0.7636(5) 0.4781(4) 1.0649(3) 0.0371(12) Uani 1 1 d .
H22A H 0.7469 0.4201 1.0841 0.056 Uiso 1 1 calc GR
H22B H 0.7392 0.5227 1.0885 0.056 Uiso 1 1 calc GR
H22C H 0.8497 0.5095 1.0734 0.056 Uiso 1 1 calc GR
C23 C 0.6948(4) 0.4507(4) 0.9868(3) 0.0284(10) Uani 1 1 d .
C24 C 0.6158(4) 0.4918(3) 0.9573(2) 0.0263(10) Uani 1 1 d .
H24 H 0.6043 0.5361 0.9880 0.032 Uiso 1 1 calc R
C25 C 0.5527(4) 0.4700(3) 0.8843(2) 0.0241(9) Uani 1 1 d .
O4 O 0.2077(4) 0.2504(3) 0.0680(3) 0.0535(11) Uani 1 1 d .
C26 C 0.4976(5) 0.5985(4) 0.8742(3) 0.0297(11) Uani 1 1 d .
H26 H 0.5744 0.6387 0.9084 0.036 Uiso 1 1 calc R
C27 C 0.4137(5) 0.6392(3) 0.8464(3) 0.0291(10) Uani 1 1 d .
C28 C 0.4180(5) 0.7303(4) 0.8659(3) 0.0372(12) Uani 1 1 d .
H28 H 0.4837 0.7833 0.9004 0.045 Uiso 1 1 calc R
C29 C 0.3076(5) 0.7303(4) 0.8255(3) 0.0361(12) Uani 1 1 d .
H29 H 0.2855 0.7833 0.8277 0.043 Uiso 1 1 calc R
C30 C 0.2368(5) 0.6386(3) 0.7816(3) 0.0263(10) Uani 1 1 d .
C31 C 0.1104(4) 0.5968(3) 0.7291(2) 0.0259(10) Uani 1 1 d .
C32 C 0.0638(5) 0.6755(4) 0.7201(3) 0.0347(12) Uani 1 1 d .
H32A H 0.0647 0.7043 0.7660 0.052 Uiso 1 1 calc GR
H32B H -0.0185 0.6475 0.6858 0.052 Uiso 1 1 calc GR
H32C H 0.1154 0.7254 0.7028 0.052 Uiso 1 1 calc GR
C33 C 0.1073(5) 0.5521(4) 0.6564(3) 0.0313(11) Uani 1 1 d .
H33A H 0.1559 0.6025 0.6381 0.047 Uiso 1 1 calc GR
H33B H 0.0242 0.5223 0.6231 0.047 Uiso 1 1 calc GR
H33C H 0.1397 0.5029 0.6617 0.047 Uiso 1 1 calc GR
C34 C 0.0331(4) 0.5207(3) 0.7585(2) 0.0241(9) Uani 1 1 d .
C35 C -0.0356(5) 0.5321(4) 0.7998(3) 0.0301(11) Uani 1 1 d .
H35 H -0.0490 0.5881 0.8112 0.036 Uiso 1 1 calc R
C36 C -0.0799(5) 0.4463(4) 0.8205(3) 0.0300(11) Uani 1 1 d .
H36 H -0.1290 0.4321 0.8489 0.036 Uiso 1 1 calc R
C37 C -0.0374(4) 0.3849(3) 0.7913(2) 0.0241(9) Uani 1 1 d .
C38 C -0.0533(4) 0.2886(3) 0.7943(2) 0.0243(9) Uani 1 1 d .
H38 H -0.0960 0.2561 0.8223 0.029 Uiso 1 1 calc R
C39 C -0.0114(4) 0.1529(3) 0.7631(2) 0.0236(9) Uani 1 1 d .
C40 C -0.0481(5) 0.1034(3) 0.8125(2) 0.0267(10) Uani 1 1 d .
H40 H -0.0772 0.1314 0.8433 0.032 Uiso 1 1 calc R
C41 C -0.0436(5) 0.0148(3) 0.8184(3) 0.0295(11) Uani 1 1 d .
C42 C -0.0769(6) -0.0326(4) 0.8756(3) 0.0384(13) Uani 1 1 d .
H42A H -0.1084 0.0044 0.9006 0.058 Uiso 1 1 calc GR
H42B H -0.0057 -0.0348 0.9095 0.058 Uiso 1 1 calc GR
H42C H -0.1384 -0.0984 0.8541 0.058 Uiso 1 1 calc GR
C43 C 0.3393(5) 0.1651(4) 0.8265(3) 0.0342(12) Uani 1 1 d .
H43A H 0.4233 0.1812 0.8296 0.041 Uiso 1 1 calc R
H43B H 0.2866 0.1033 0.7914 0.041 Uiso 1 1 calc R
C44 C 0.3272(6) 0.1591(4) 0.8981(3) 0.0420(14) Uani 1 1 d .
H44A H 0.2450 0.1147 0.8931 0.050 Uiso 1 1 calc R
H44B H 0.3857 0.1371 0.9271 0.050 Uiso 1 1 calc R
C45 C 0.3533(6) 0.2605(4) 0.9302(3) 0.0399(13) Uani 1 1 d .
H45A H 0.4406 0.3013 0.9488 0.048 Uiso 1 1 calc R
H45B H 0.3207 0.2632 0.9689 0.048 Uiso 1 1 calc R
C46 C 0.2882(5) 0.2909(4) 0.8669(3) 0.0312(11) Uani 1 1 d .
H46A H 0.2023 0.2700 0.8608 0.037 Uiso 1 1 calc R
H46B H 0.3248 0.3617 0.8732 0.037 Uiso 1 1 calc R
C47 C -0.0561(5) 0.2990(4) 0.5384(3) 0.0328(11) Uani 1 1 d .
H47 H 0.0198 0.3034 0.5377 0.039 Uiso 1 1 calc R
C48 C -0.1430(6) 0.2872(4) 0.4758(3) 0.0415(14) Uani 1 1 d .
H48 H -0.1278 0.2821 0.4325 0.050 Uiso 1 1 calc R
C49 C -0.2510(6) 0.2827(5) 0.4755(3) 0.0508(16) Uani 1 1 d .
H49 H -0.3118 0.2761 0.4324 0.061 Uiso 1 1 calc R
C50 C -0.2710(6) 0.2882(5) 0.5393(3) 0.0492(16) Uani 1 1 d .
H50 H -0.3468 0.2833 0.5404 0.059 Uiso 1 1 calc R
C51 C -0.1798(5) 0.3007(4) 0.6011(3) 0.0390(13) Uani 1 1 d .
H51 H -0.1928 0.3067 0.6450 0.047 Uiso 1 1 calc R
C52 C 0.3178(7) -0.0225(5) 0.5095(3) 0.0551(18) Uani 1 1 d .
H52 H 0.2930 -0.0784 0.5278 0.066 Uiso 1 1 calc R
C53 C 0.3051(9) -0.0337(5) 0.4389(4) 0.073(3) Uani 1 1 d .
H53 H 0.2711 -0.0967 0.4094 0.088 Uiso 1 1 calc R
C54 C 0.3408(7) 0.0443(5) 0.4110(3) 0.0584(19) Uani 1 1 d .
H54 H 0.3320 0.0370 0.3622 0.070 Uiso 1 1 calc R
C55 C 0.3901(7) 0.1347(5) 0.4555(3) 0.0522(17) Uani 1 1 d .
H55 H 0.4172 0.1911 0.4380 0.063 Uiso 1 1 calc R
C56 C 0.3994(6) 0.1414(4) 0.5258(3) 0.0453(15) Uani 1 1 d .
H56 H 0.4326 0.2035 0.5563 0.054 Uiso 1 1 calc R
C61 C 0.6615(9) 0.0232(8) 0.8803(6) 0.097(3) Uani 1 1 d .
H61A H 0.6546 -0.0427 0.8835 0.116 Uiso 1 1 calc R
H61B H 0.6506 0.0289 0.8306 0.116 Uiso 1 1 calc R
C66 C 0.6043(7) 0.6555(5) 0.7257(3) 0.0558(17) Uani 1 1 d .
H66A H 0.6705 0.6499 0.7120 0.067 Uiso 1 1 calc R
H66B H 0.5967 0.6227 0.7650 0.067 Uiso 1 1 calc R
C62 C 0.5719(9) 0.0433(9) 0.9028(5) 0.092(3) Uani 1 1 d .
H62A H 0.4963 -0.0153 0.8890 0.111 Uiso 1 1 calc R
H62B H 0.5543 0.0947 0.8820 0.111 Uiso 1 1 calc R
C59 C 0.0909(7) 0.3432(5) 0.0562(3) 0.0501(16) Uani 1 1 d .
H59A H 0.1256 0.4126 0.0563 0.060 Uiso 1 1 calc R
H59B H 0.0175 0.3283 0.0684 0.060 Uiso 1 1 calc R
C57 C 0.1044(6) 0.2029(5) 0.0050(3) 0.0489(15) Uani 1 1 d .
H57A H 0.0409 0.1509 0.0144 0.059 Uiso 1 1 calc R
H57B H 0.1253 0.1746 -0.0330 0.059 Uiso 1 1 calc R
C65 C 0.4896(6) 0.6139(4) 0.6640(3) 0.0462(14) Uani 1 1 d .
H65A H 0.4935 0.5694 0.6266 0.055 Uiso 1 1 calc R
H65B H 0.4217 0.5781 0.6788 0.055 Uiso 1 1 calc R
C64 C 0.7623(10) 0.0888(10) 0.9958(6) 0.107(4) Uani 1 1 d .
H64A H 0.8203 0.1486 1.0319 0.129 Uiso 1 1 calc R
H64B H 0.7754 0.0333 1.0119 0.129 Uiso 1 1 calc R
O5 O 0.7768(7) 0.0939(5) 0.9278(5) 0.101(2) Uani 1 1 d .
C60 C 0.1802(6) 0.3174(5) 0.1076(3) 0.0509(16) Uani 1 1 d .
H60A H 0.2541 0.3760 0.1340 0.061 Uiso 1 1 calc R
H60B H 0.1462 0.2878 0.1422 0.061 Uiso 1 1 calc R
C68 C 0.5157(8) 0.7656(6) 0.7011(4) 0.069(2) Uani 1 1 d .
H68A H 0.4545 0.7516 0.7241 0.083 Uiso 1 1 calc R
H68B H 0.5333 0.8303 0.6907 0.083 Uiso 1 1 calc R
C67 C 0.6260(7) 0.7604(6) 0.7470(4) 0.066(2) Uani 1 1 d .
H67A H 0.6374 0.7785 0.7979 0.079 Uiso 1 1 calc R
H67B H 0.6975 0.8035 0.7383 0.079 Uiso 1 1 calc R
N1 N 0.0719(3) 0.1586(3) 0.66704(19) 0.0210(8) Uani 1 1 d .
N2 N 0.1631(3) 0.2317(3) 0.56426(19) 0.0214(8) Uani 1 1 d .
N3 N 0.4058(3) 0.3630(3) 0.61914(19) 0.0223(8) Uani 1 1 d .
N4 N 0.5095(3) 0.3844(3) 0.76464(19) 0.0209(8) Uani 1 1 d .
N5 N 0.4700(4) 0.5083(3) 0.85332(19) 0.0249(8) Uani 1 1 d .
N6 N 0.3036(4) 0.5853(3) 0.7949(2) 0.0235(8) Uani 1 1 d .
H6 H 0.2793 0.5247 0.7734 0.028 Uiso 1 1 calc R
N7 N 0.0324(4) 0.4319(3) 0.75394(19) 0.0219(8) Uani 1 1 d .
N8 N -0.0089(4) 0.2452(3) 0.75843(19) 0.0228(8) Uani 1 1 d .
N9 N -0.0726(4) 0.3046(3) 0.6007(2) 0.0277(9) Uani 1 1 d .
N10 N 0.3635(4) 0.0634(3) 0.5529(2) 0.0347(10) Uani 1 1 d .
O1 O 0.2252(3) 0.3759(2) 0.70329(16) 0.0218(6) Uani 1 1 d .
O2 O 0.3357(3) 0.1807(2) 0.67764(16) 0.0253(7) Uani 1 1 d .
O3 O 0.3023(3) 0.2428(2) 0.80638(17) 0.0288(7) Uani 1 1 d .
C58 C 0.0628(7) 0.2804(5) -0.0165(3) 0.0542(17) Uani 1 1 d .
H58A H -0.0241 0.2527 -0.0447 0.065 Uiso 1 1 calc R
H58B H 0.1081 0.3177 -0.0440 0.065 Uiso 1 1 calc R
O6 O 0.4754(5) 0.6949(4) 0.6385(2) 0.0625(13) Uani 1 1 d .
Zn1 Zn 0.05649(6) 0.33076(4) 0.69628(3) 0.02448(13) Uani 1 1 d .
Zn2 Zn 0.40176(6) 0.08441(5) 0.66081(3) 0.02810(14) Uani 1 1 d .
I1 I 0.63159(3) 0.16168(3) 0.71692(2) 0.04102(9) Uani 1 1 d .
I2 I 0.29805(3) -0.07226(2) 0.69472(2) 0.03577(8) Uani 1 1 d .
U1 U 0.28912(2) 0.28303(2) 0.68953(2) 0.01883(5) Uani 1 1 d .
C63 C 0.6325(12) 0.0766(10) 0.9844(7) 0.145(6) Uani 1 1 d .
H63A H 0.6300 0.1383 1.0023 0.174 Uiso 1 1 calc R
H63B H 0.5938 0.0274 1.0081 0.174 Uiso 1 1 calc R

loop_
_atom_site_aniso_label
_atom_site_aniso_U_11
_atom_site_aniso_U_22
_atom_site_aniso_U_33
_atom_site_aniso_U_23
_atom_site_aniso_U_13
_atom_site_aniso_U_12
C1 0.055(4) 0.026(3) 0.042(3) 0.013(2) 0.025(3) 0.021(3)
C2 0.033(3) 0.019(2) 0.029(2) 0.0074(18) 0.013(2) 0.007(2)
C3 0.027(2) 0.021(2) 0.024(2) 0.0035(17) 0.0092(19) 0.0093(19)
C4 0.023(2) 0.021(2) 0.020(2) 0.0054(17) 0.0076(18) 0.0069(18)
C5 0.023(2) 0.021(2) 0.024(2) 0.0049(17) 0.0091(18) 0.0094(18)
C6 0.024(2) 0.021(2) 0.022(2) 0.0038(17) 0.0100(18) 0.0093(19)
C7 0.029(3) 0.023(2) 0.023(2) 0.0022(18) 0.008(2) 0.006(2)
C8 0.035(3) 0.029(2) 0.016(2) 0.0032(18) 0.0083(19) 0.009(2)
C9 0.026(2) 0.026(2) 0.020(2) 0.0059(17) 0.0084(18) 0.013(2)
C10 0.028(3) 0.025(2) 0.020(2) 0.0086(17) 0.0105(19) 0.007(2)
C11 0.032(3) 0.036(3) 0.021(2) 0.0109(19) 0.008(2) 0.012(2)
C12 0.027(3) 0.028(2) 0.032(3) 0.009(2) 0.011(2) 0.011(2)
C13 0.029(3) 0.020(2) 0.022(2) 0.0057(17) 0.0094(19) 0.0089(19)
C14 0.032(3) 0.028(2) 0.022(2) 0.0105(18) 0.016(2) 0.011(2)
C15 0.027(3) 0.032(2) 0.028(2) 0.011(2) 0.015(2) 0.009(2)
C16 0.026(2) 0.021(2) 0.025(2) 0.0074(17) 0.0115(19) 0.0095(19)
C17 0.025(2) 0.023(2) 0.026(2) 0.0065(18) 0.0097(19) 0.0111(19)
C18 0.016(2) 0.026(2) 0.019(2) 0.0055(17) 0.0059(17) 0.0049(18)
C19 0.026(2) 0.030(2) 0.023(2) 0.0077(18) 0.0088(19) 0.012(2)
C20 0.026(3) 0.036(3) 0.026(2) 0.012(2) 0.008(2) 0.017(2)
C21 0.039(3) 0.054(3) 0.032(3) 0.008(2) 0.006(2) 0.029(3)
C22 0.036(3) 0.049(3) 0.025(2) 0.007(2) 0.006(2) 0.021(3)
C23 0.026(3) 0.034(3) 0.025(2) 0.0082(19) 0.010(2) 0.011(2)
C24 0.026(2) 0.031(2) 0.019(2) 0.0030(18) 0.0063(19) 0.010(2)
C25 0.024(2) 0.026(2) 0.022(2) 0.0071(18) 0.0075(18) 0.0097(19)
O4 0.044(3) 0.055(3) 0.060(3) 0.015(2) 0.013(2) 0.021(2)
C26 0.027(3) 0.035(3) 0.024(2) 0.0052(19) 0.006(2) 0.011(2)
C27 0.030(3) 0.025(2) 0.031(2) 0.0039(19) 0.009(2) 0.011(2)
C28 0.033(3) 0.027(3) 0.041(3) -0.002(2) 0.004(2) 0.010(2)
C29 0.041(3) 0.024(2) 0.041(3) 0.004(2) 0.009(2) 0.016(2)
C30 0.031(3) 0.023(2) 0.028(2) 0.0093(18) 0.012(2) 0.012(2)
C31 0.028(3) 0.024(2) 0.026(2) 0.0084(18) 0.008(2) 0.013(2)
C32 0.038(3) 0.026(2) 0.043(3) 0.013(2) 0.012(2) 0.017(2)
C33 0.037(3) 0.029(2) 0.027(2) 0.012(2) 0.009(2) 0.013(2)
C34 0.026(2) 0.024(2) 0.025(2) 0.0061(18) 0.0070(19) 0.0138(19)
C35 0.032(3) 0.028(2) 0.036(3) 0.008(2) 0.011(2) 0.018(2)
C36 0.031(3) 0.032(3) 0.033(3) 0.008(2) 0.014(2) 0.017(2)
C37 0.022(2) 0.028(2) 0.024(2) 0.0063(18) 0.0080(18) 0.0118(19)
C38 0.023(2) 0.027(2) 0.022(2) 0.0058(18) 0.0072(18) 0.0100(19)
C39 0.026(2) 0.022(2) 0.023(2) 0.0054(17) 0.0096(19) 0.0099(19)
C40 0.034(3) 0.025(2) 0.026(2) 0.0074(18) 0.017(2) 0.012(2)
C41 0.034(3) 0.026(2) 0.030(2) 0.0095(19) 0.016(2) 0.010(2)
C42 0.059(4) 0.030(3) 0.042(3) 0.019(2) 0.033(3) 0.021(3)
C43 0.041(3) 0.035(3) 0.035(3) 0.015(2) 0.016(2) 0.022(2)
C44 0.053(4) 0.048(3) 0.031(3) 0.018(2) 0.019(3) 0.023(3)
C45 0.046(3) 0.047(3) 0.027(3) 0.012(2) 0.016(2) 0.018(3)
C46 0.033(3) 0.031(3) 0.026(2) 0.003(2) 0.012(2) 0.009(2)
C47 0.044(3) 0.032(3) 0.030(3) 0.012(2) 0.016(2) 0.019(2)
C48 0.055(4) 0.045(3) 0.030(3) 0.012(2) 0.013(3) 0.027(3)
C49 0.054(4) 0.061(4) 0.036(3) 0.005(3) 0.004(3) 0.033(3)
C50 0.033(3) 0.064(4) 0.048(3) -0.001(3) 0.006(3) 0.027(3)
C51 0.034(3) 0.047(3) 0.032(3) 0.000(2) 0.012(2) 0.015(3)
C52 0.075(5) 0.037(3) 0.044(3) 0.002(3) 0.029(3) 0.008(3)
C53 0.110(7) 0.044(4) 0.048(4) -0.007(3) 0.039(4) 0.007(4)
C54 0.082(5) 0.061(4) 0.034(3) 0.006(3) 0.028(3) 0.026(4)
C55 0.082(5) 0.048(4) 0.039(3) 0.015(3) 0.027(3) 0.035(4)
C56 0.069(4) 0.037(3) 0.039(3) 0.010(2) 0.022(3) 0.030(3)
C61 0.075(7) 0.091(7) 0.106(8) 0.002(6) 0.016(6) 0.031(6)
C66 0.069(5) 0.074(5) 0.036(3) 0.016(3) 0.023(3) 0.038(4)
C62 0.065(6) 0.129(9) 0.088(7) 0.030(6) 0.027(5) 0.043(6)
C59 0.062(4) 0.058(4) 0.042(3) 0.014(3) 0.022(3) 0.034(4)
C57 0.052(4) 0.044(3) 0.046(3) 0.013(3) 0.014(3) 0.016(3)
C65 0.046(4) 0.042(3) 0.054(4) 0.012(3) 0.026(3) 0.016(3)
C64 0.089(8) 0.148(11) 0.078(7) 0.042(7) 0.019(6) 0.044(7)
O5 0.088(5) 0.082(4) 0.132(6) 0.019(4) 0.040(5) 0.034(4)
C60 0.052(4) 0.058(4) 0.043(3) 0.014(3) 0.018(3) 0.022(3)
C68 0.096(6) 0.066(5) 0.064(5) 0.016(4) 0.031(5) 0.050(5)
C67 0.049(4) 0.072(5) 0.054(4) -0.009(4) 0.012(3) 0.010(4)
N1 0.024(2) 0.0195(18) 0.0200(18) 0.0056(14) 0.0098(15) 0.0071(15)
N2 0.025(2) 0.0222(18) 0.0210(18) 0.0071(14) 0.0110(16) 0.0112(16)
N3 0.025(2) 0.0224(18) 0.0172(17) 0.0049(14) 0.0083(15) 0.0064(16)
N4 0.0216(19) 0.0236(18) 0.0188(17) 0.0067(14) 0.0079(15) 0.0094(16)
N5 0.028(2) 0.0254(19) 0.0198(18) 0.0021(15) 0.0041(16) 0.0127(17)
N6 0.026(2) 0.0207(18) 0.0242(18) 0.0050(15) 0.0076(16) 0.0109(16)
N7 0.026(2) 0.0239(19) 0.0211(18) 0.0076(15) 0.0108(16) 0.0138(16)
N8 0.028(2) 0.0212(18) 0.0226(18) 0.0083(15) 0.0124(16) 0.0097(16)
N9 0.032(2) 0.026(2) 0.027(2) 0.0064(16) 0.0117(17) 0.0117(18)
N10 0.042(3) 0.031(2) 0.031(2) 0.0031(18) 0.014(2) 0.015(2)
O1 0.0214(16) 0.0207(15) 0.0226(15) 0.0032(12) 0.0092(13) 0.0069(13)
O2 0.0245(17) 0.0269(16) 0.0249(16) 0.0083(13) 0.0113(14) 0.0081(14)
O3 0.0346(19) 0.0323(18) 0.0238(16) 0.0089(14) 0.0112(14) 0.0169(16)
C58 0.070(5) 0.074(5) 0.041(3) 0.020(3) 0.027(3) 0.046(4)
O6 0.073(3) 0.077(3) 0.042(2) 0.012(2) 0.011(2) 0.044(3)
Zn1 0.0273(3) 0.0253(3) 0.0236(3) 0.0071(2) 0.0112(3) 0.0116(3)
Zn2 0.0296(4) 0.0261(3) 0.0296(3) 0.0051(3) 0.0112(3) 0.0122(3)
I1 0.02815(18) 0.0447(2) 0.04420(19) -0.00370(15) 0.01292(15) 0.01171(15)
I2 0.0416(2) 0.02648(16) 0.03832(17) 0.00931(13) 0.01453(15) 0.01209(14)
U1 0.02197(8) 0.01943(7) 0.01579(7) 0.00472(5) 0.00793(6) 0.00803(6)
C63 0.117(10) 0.153(12) 0.112(10) 0.001(8) 0.077(9) -0.026(9)

loop_
_atom_type_symbol
_atom_type_description
_atom_type_scat_dispersion_real
_atom_type_scat_dispersion_imag
_atom_type_scat_source
C C 0.0181 0.0091 'International Tables Vol C Tables 4.2.6.8 and 6.1.1.4'
H H 0.0000 0.0000 'International Tables Vol C Tables 4.2.6.8 and 6.1.1.4'
I I -0.3257 6.8362 'International Tables Vol C Tables 4.2.6.8 and 6.1.1.4'
N N 0.0311 0.0180 'International Tables Vol C Tables 4.2.6.8 and 6.1.1.4'
O O 0.0492 0.0322 'International Tables Vol C Tables 4.2.6.8 and 6.1.1.4'
U U -4.3638 13.4090 'International Tables Vol C Tables 4.2.6.8 and 6.1.1.4'
Zn Zn -1.5491 0.6778 'International Tables Vol C Tables 4.2.6.8 and 6.1.1.4'

loop_
_geom_angle_atom_site_label_1
_geom_angle_atom_site_label_2
_geom_angle_atom_site_label_3
_geom_angle
H1A C1 H1B 109.5
H1A C1 H1C 109.5
H1B C1 H1C 109.5
C2 C1 H1A 109.5
C2 C1 H1B 109.5
C2 C1 H1C 109.5
C3 C2 C1 119.9(5)
C3 C2 C41 118.8(4)
C41 C2 C1 121.3(4)
C2 C3 H3 118.9
C2 C3 C4 122.1(4)
C4 C3 H3 118.9
C3 C4 C39 119.6(4)
C3 C4 N1 119.4(4)
C39 C4 N1 120.9(4)
C6 C5 H5 118.9
N1 C5 H5 118.9
N1 C5 C6 122.3(4)
C7 C6 C5 129.5(4)
C7 C6 N2 110.6(4)
N2 C6 C5 119.6(4)
C6 C7 H7 126.9
C8 C7 C6 106.2(4)
C8 C7 H7 126.9
C7 C8 H8 126.2
C7 C8 C9 107.5(4)
C9 C8 H8 126.2
C8 C9 C10 127.9(4)
N2 C9 C8 110.6(4)
N2 C9 C10 121.3(4)
C9 C10 C11 109.7(4)
C9 C10 C12 108.0(4)
C11 C10 C12 108.2(4)
C13 C10 C9 112.4(4)
C13 C10 C11 110.2(4)
C13 C10 C12 108.2(4)
C10 C11 H11A 109.5
C10 C11 H11B 109.5
C10 C11 H11C 109.5
H11A C11 H11B 109.5
H11A C11 H11C 109.5
H11B C11 H11C 109.5
C10 C12 H12A 109.5
C10 C12 H12B 109.5
C10 C12 H12C 109.5
H12A C12 H12B 109.5
H12A C12 H12C 109.5
H12B C12 H12C 109.5
C14 C13 C10 127.7(4)
N3 C13 C10 121.6(4)
N3 C13 C14 110.5(4)
C13 C14 H14 126.5
C15 C14 C13 106.9(4)
C15 C14 H14 126.5
C14 C15 H15 126.7
C16 C15 C14 106.6(4)
C16 C15 H15 126.7
C15 C16 C17 130.1(5)
C15 C16 N3 110.0(4)
N3 C16 C17 119.7(4)
C16 C17 H17 119.3
N4 C17 C16 121.4(4)
N4 C17 H17 119.3
C19 C18 C25 119.6(4)
C19 C18 N4 121.6(4)
C25 C18 N4 118.7(4)
C18 C19 H19 119.3
C18 C19 C20 121.4(4)
C20 C19 H19 119.3
C19 C20 C21 119.8(5)
C23 C20 C19 120.0(4)
C23 C20 C21 120.2(4)
C20 C21 H21A 109.5
C20 C21 H21B 109.5
C20 C21 H21C 109.5
H21A C21 H21B 109.5
H21A C21 H21C 109.5
H21B C21 H21C 109.5
H22A C22 H22B 109.5
H22A C22 H22C 109.5
H22B C22 H22C 109.5
C23 C22 H22A 109.5
C23 C22 H22B 109.5
C23 C22 H22C 109.5
C20 C23 C22 120.9(5)
C20 C23 C24 118.3(4)
C24 C23 C22 120.8(5)
C23 C24 H24 118.8
C23 C24 C25 122.4(5)
C25 C24 H24 118.8
C18 C25 N5 118.0(4)
C24 C25 C18 118.3(4)
C24 C25 N5 123.6(4)
C57 O4 C60 105.3(5)
C27 C26 H26 119.7
N5 C26 H26 119.7
N5 C26 C27 120.6(5)
C28 C27 C26 130.8(5)
N6 C27 C26 121.9(4)
N6 C27 C28 107.2(4)
C27 C28 H28 126.1
C27 C28 C29 107.7(5)
C29 C28 H28 126.1
C28 C29 H29 126.2
C30 C29 C28 107.7(5)
C30 C29 H29 126.2
C29 C30 C31 130.9(5)
N6 C30 C29 106.9(4)
N6 C30 C31 122.2(4)
C30 C31 C32 110.2(4)
C30 C31 C33 109.9(4)
C30 C31 C34 107.5(4)
C32 C31 C33 108.6(4)
C34 C31 C32 109.7(4)
C34 C31 C33 111.0(4)
C31 C32 H32A 109.5
C31 C32 H32B 109.5
C31 C32 H32C 109.5
H32A C32 H32B 109.5
H32A C32 H32C 109.5
H32B C32 H32C 109.5
C31 C33 H33A 109.5
C31 C33 H33B 109.5
C31 C33 H33C 109.5
H33A C33 H33B 109.5
H33A C33 H33C 109.5
H33B C33 H33C 109.5
C35 C34 C31 128.0(4)
N7 C34 C31 122.0(4)
N7 C34 C35 109.6(4)
C34 C35 H35 126.4
C36 C35 C34 107.3(4)
C36 C35 H35 126.4
C35 C36 H36 126.9
C35 C36 C37 106.1(5)
C37 C36 H36 126.9
C36 C37 C38 131.8(5)
N7 C37 C36 109.8(4)
N7 C37 C38 118.4(4)
C37 C38 H38 120.2
N8 C38 C37 119.6(4)
N8 C38 H38 120.2
C4 C39 C40 118.2(4)
C4 C39 N8 118.0(4)
C40 C39 N8 123.8(4)
C39 C40 H40 118.7
C41 C40 C39 122.5(4)
C41 C40 H40 118.7
C2 C41 C42 120.8(4)
C40 C41 C2 118.8(4)
C40 C41 C42 120.4(5)
C41 C42 H42A 109.5
C41 C42 H42B 109.5
C41 C42 H42C 109.5
H42A C42 H42B 109.5
H42A C42 H42C 109.5
H42B C42 H42C 109.5
H43A C43 H43B 108.9
C44 C43 H43A 110.8
C44 C43 H43B 110.8
O3 C43 H43A 110.8
O3 C43 H43B 110.8
O3 C43 C44 104.8(4)
C43 C44 H44A 111.1
C43 C44 H44B 111.1
H44A C44 H44B 109.1
C45 C44 C43 103.2(4)
C45 C44 H44A 111.1
C45 C44 H44B 111.1
C44 C45 H45A 111.4
C44 C45 H45B 111.4
C44 C45 C46 101.9(4)
H45A C45 H45B 109.3
C46 C45 H45A 111.4
C46 C45 H45B 111.4
C45 C46 H46A 110.8
C45 C46 H46B 110.8
H46A C46 H46B 108.9
O3 C46 C45 104.6(4)
O3 C46 H46A 110.8
O3 C46 H46B 110.8
C48 C47 H47 118.5
N9 C47 H47 118.5
N9 C47 C48 123.1(6)
C47 C48 H48 120.2
C49 C48 C47 119.7(6)
C49 C48 H48 120.2
C48 C49 H49 120.7
C48 C49 C50 118.6(6)
C50 C49 H49 120.7
C49 C50 H50 120.3
C51 C50 C49 119.4(6)
C51 C50 H50 120.3
C50 C51 H51 119.3
N9 C51 C50 121.5(5)
N9 C51 H51 119.3
C53 C52 H52 118.8
N10 C52 H52 118.8
N10 C52 C53 122.4(6)
C52 C53 H53 119.7
C54 C53 C52 120.5(6)
C54 C53 H53 119.7
C53 C54 H54 120.9
C53 C54 C55 118.2(6)
C55 C54 H54 120.9
C54 C55 H55 120.7
C54 C55 C56 118.6(6)
C56 C55 H55 120.7
C55 C56 H56 118.7
N10 C56 C55 122.7(6)
N10 C56 H56 118.7
H61A C61 H61B 108.7
C62 C61 H61A 110.5
C62 C61 H61B 110.5
O5 C61 H61A 110.5
O5 C61 H61B 110.5
O5 C61 C62 106.1(9)
H66A C66 H66B 109.0
C65 C66 H66A 111.0
C65 C66 H66B 111.0
C65 C66 C67 103.9(6)
C67 C66 H66A 111.0
C67 C66 H66B 111.0
C61 C62 H62A 111.1
C61 C62 H62B 111.1
C61 C62 C63 103.3(9)
H62A C62 H62B 109.1
C63 C62 H62A 111.1
C63 C62 H62B 111.1
H59A C59 H59B 108.9
C60 C59 H59A 110.9
C60 C59 H59B 110.9
C60 C59 C58 104.5(5)
C58 C59 H59A 110.9
C58 C59 H59B 110.9
O4 C57 H57A 110.7
O4 C57 H57B 110.7
O4 C57 C58 105.3(5)
H57A C57 H57B 108.8
C58 C57 H57A 110.7
C58 C57 H57B 110.7
C66 C65 H65A 110.6
C66 C65 H65B 110.6
H65A C65 H65B 108.8
O6 C65 C66 105.5(5)
O6 C65 H65A 110.6
O6 C65 H65B 110.6
H64A C64 H64B 108.7
O5 C64 H64A 110.5
O5 C64 H64B 110.5
O5 C64 C63 106.1(8)
C63 C64 H64A 110.5
C63 C64 H64B 110.5
C61 O5 C64 101.1(9)
O4 C60 C59 108.2(5)
O4 C60 H60A 110.1
O4 C60 H60B 110.1
C59 C60 H60A 110.1
C59 C60 H60B 110.1
H60A C60 H60B 108.4
H68A C68 H68B 108.8
C67 C68 H68A 110.8
C67 C68 H68B 110.8
O6 C68 H68A 110.8
O6 C68 H68B 110.8
O6 C68 C67 104.9(6)
C66 C67 H67A 111.0
C66 C67 H67B 111.0
C68 C67 C66 103.9(6)
C68 C67 H67A 111.0
C68 C67 H67B 111.0
H67A C67 H67B 109.0
C4 N1 U1 127.1(3)
C5 N1 C4 116.0(4)
C5 N1 U1 110.4(3)
C6 N2 U1 114.7(3)
C9 N2 C6 105.1(4)
C9 N2 U1 139.0(3)
C13 N3 C16 106.0(4)
C13 N3 U1 137.7(3)
C16 N3 U1 113.2(3)
C17 N4 C18 116.2(4)
C17 N4 U1 112.7(3)
C18 N4 U1 129.6(3)
C26 N5 C25 119.0(4)
C27 N6 H6 124.7
C30 N6 C27 110.6(4)
C30 N6 H6 124.7
C34 N7 C37 107.1(4)
C34 N7 Zn1 143.7(3)
C37 N7 Zn1 106.6(3)
C38 N8 C39 123.3(4)
C38 N8 Zn1 108.5(3)
C39 N8 Zn1 128.2(3)
C47 N9 C51 117.8(5)
C47 N9 Zn1 124.8(4)
C51 N9 Zn1 117.2(3)
C52 N10 C56 117.6(5)
C52 N10 Zn2 123.8(4)
C56 N10 Zn2 118.1(4)
U1 O1 Zn1 118.91(15)
U1 O2 Zn2 172.28(19)
C43 O3 U1 121.4(3)
C46 O3 C43 108.8(4)
C46 O3 U1 129.5(3)
C59 C58 H58A 111.4
C59 C58 H58B 111.4
C57 C58 C59 101.8(5)
C57 C58 H58A 111.4
C57 C58 H58B 111.4
H58A C58 H58B 109.3
C68 O6 C65 103.6(5)
N7 Zn1 N8 84.80(15)
N7 Zn1 N9 100.73(16)
N7 Zn1 U1 136.28(12)
N8 Zn1 U1 103.23(11)
N9 Zn1 N8 111.25(17)
N9 Zn1 U1 115.20(12)
O1 Zn1 N7 110.31(15)
O1 Zn1 N8 121.97(15)
O1 Zn1 N9 119.42(15)
O1 Zn1 U1 30.06(9)
N10 Zn2 I1 105.71(14)
N10 Zn2 I2 111.14(13)
O2 Zn2 N10 101.20(16)
O2 Zn2 I1 110.21(10)
O2 Zn2 I2 112.26(10)
I2 Zn2 I1 115.22(3)
N1 U1 Zn1 52.90(8)
N2 U1 N1 67.34(12)
N2 U1 N3 70.36(12)
N2 U1 N4 137.67(12)
N2 U1 O3 143.10(12)
N2 U1 Zn1 79.25(9)
N3 U1 N1 137.69(12)
N3 U1 N4 67.56(12)
N3 U1 O3 144.50(12)
N3 U1 Zn1 119.30(9)
N4 U1 N1 154.34(11)
N4 U1 Zn1 126.13(8)
O1 U1 N1 83.92(12)
O1 U1 N2 90.03(12)
O1 U1 N3 96.93(13)
O1 U1 N4 99.21(13)
O1 U1 O3 94.78(12)
O1 U1 Zn1 31.03(9)
O2 U1 N1 89.45(13)
O2 U1 N2 89.36(13)
O2 U1 N3 89.40(13)
O2 U1 N4 85.87(13)
O2 U1 O1 173.03(13)
O2 U1 O3 81.60(12)
O2 U1 Zn1 142.23(10)
O3 U1 N1 76.82(11)
O3 U1 N4 77.54(12)
O3 U1 Zn1 86.29(8)
C62 C63 H63A 111.3
C62 C63 H63B 111.3
C64 C63 C62 102.5(9)
C64 C63 H63A 111.3
C64 C63 H63B 111.3
H63A C63 H63B 109.2

loop_
_geom_bond_atom_site_label_1
_geom_bond_atom_site_label_2
_geom_bond_distance
C1 H1A 0.9800
C1 H1B 0.9800
C1 H1C 0.9800
C1 C2 1.506(6)
C2 C3 1.388(6)
C2 C41 1.404(7)
C3 H3 0.9500
C3 C4 1.392(6)
C4 C39 1.396(6)
C4 N1 1.435(6)
C5 H5 0.9500
C5 C6 1.406(6)
C5 N1 1.307(6)
C6 C7 1.397(6)
C6 N2 1.401(6)
C7 H7 0.9500
C7 C8 1.388(7)
C8 H8 0.9500
C8 C9 1.401(7)
C9 C10 1.514(6)
C9 N2 1.368(6)
C10 C11 1.540(6)
C10 C12 1.548(7)
C10 C13 1.508(7)
C11 H11A 0.9800
C11 H11B 0.9800
C11 H11C 0.9800
C12 H12A 0.9800
C12 H12B 0.9800
C12 H12C 0.9800
C13 C14 1.402(7)
C13 N3 1.360(6)
C14 H14 0.9500
C14 C15 1.395(7)
C15 H15 0.9500
C15 C16 1.394(7)
C16 C17 1.415(6)
C16 N3 1.395(6)
C17 H17 0.9500
C17 N4 1.294(6)
C18 C19 1.384(7)
C18 C25 1.405(7)
C18 N4 1.428(5)
C19 H19 0.9500
C19 C20 1.396(6)
C20 C21 1.512(7)
C20 C23 1.394(7)
C21 H21A 0.9800
C21 H21B 0.9800
C21 H21C 0.9800
C22 H22A 0.9800
C22 H22B 0.9800
C22 H22C 0.9800
C22 C23 1.496(7)
C23 C24 1.395(7)
C24 H24 0.9500
C24 C25 1.398(6)
C25 N5 1.407(6)
O4 C57 1.426(8)
O4 C60 1.439(8)
C26 H26 0.9500
C26 C27 1.431(7)
C26 N5 1.286(6)
C27 C28 1.384(7)
C27 N6 1.371(6)
C28 H28 0.9500
C28 C29 1.407(8)
C29 H29 0.9500
C29 C30 1.392(7)
C30 C31 1.504(7)
C30 N6 1.369(6)
C31 C32 1.527(6)
C31 C33 1.540(7)
C31 C34 1.526(7)
C32 H32A 0.9800
C32 H32B 0.9800
C32 H32C 0.9800
C33 H33A 0.9800
C33 H33B 0.9800
C33 H33C 0.9800
C34 C35 1.413(7)
C34 N7 1.347(6)
C35 H35 0.9500
C35 C36 1.388(7)
C36 H36 0.9500
C36 C37 1.402(7)
C37 C38 1.421(6)
C37 N7 1.384(6)
C38 H38 0.9500
C38 N8 1.303(6)
C39 C40 1.398(6)
C39 N8 1.411(6)
C40 H40 0.9500
C40 C41 1.390(7)
C41 C42 1.509(7)
C42 H42A 0.9800
C42 H42B 0.9800
C42 H42C 0.9800
C43 H43A 0.9900
C43 H43B 0.9900
C43 C44 1.507(7)
C43 O3 1.478(6)
C44 H44A 0.9900
C44 H44B 0.9900
C44 C45 1.494(8)
C45 H45A 0.9900
C45 H45B 0.9900
C45 C46 1.523(7)
C46 H46A 0.9900
C46 H46B 0.9900
C46 O3 1.453(6)
C47 H47 0.9500
C47 C48 1.364(8)
C47 N9 1.333(6)
C48 H48 0.9500
C48 C49 1.352(9)
C49 H49 0.9500
C49 C50 1.385(9)
C50 H50 0.9500
C50 C51 1.378(8)
C51 H51 0.9500
C51 N9 1.349(7)
C52 H52 0.9500
C52 C53 1.373(9)
C52 N10 1.324(7)
C53 H53 0.9500
C53 C54 1.356(10)
C54 H54 0.9500
C54 C55 1.382(9)
C55 H55 0.9500
C55 C56 1.382(8)
C56 H56 0.9500
C56 N10 1.346(7)
C61 H61A 0.9900
C61 H61B 0.9900
C61 C62 1.461(13)
C61 O5 1.442(12)
C66 H66A 0.9900
C66 H66B 0.9900
C66 C65 1.488(9)
C66 C67 1.518(10)
C62 H62A 0.9900
C62 H62B 0.9900
C62 C63 1.543(15)
C59 H59A 0.9900
C59 H59B 0.9900
C59 C60 1.499(9)
C59 C58 1.539(9)
C57 H57A 0.9900
C57 H57B 0.9900
C57 C58 1.516(9)
C65 H65A 0.9900
C65 H65B 0.9900
C65 O6 1.437(8)
C64 H64A 0.9900
C64 H64B 0.9900
C64 O5 1.443(12)
C64 C63 1.541(17)
C60 H60A 0.9900
C60 H60B 0.9900
C68 H68A 0.9900
C68 H68B 0.9900
C68 C67 1.478(11)
C68 O6 1.407(9)
C67 H67A 0.9900
C67 H67B 0.9900
N1 U1 2.607(4)
N2 U1 2.437(4)
N3 U1 2.448(4)
N4 U1 2.553(4)
N6 H6 0.8800
N7 Zn1 2.008(4)
N8 Zn1 2.033(4)
N9 Zn1 2.032(4)
N10 Zn2 2.056(4)
O1 Zn1 1.965(3)
O1 U1 1.909(3)
O2 Zn2 1.987(3)
O2 U1 1.879(3)
O3 U1 2.473(3)
C58 H58A 0.9900
C58 H58B 0.9900
Zn1 U1 3.3357(7)
Zn2 I1 2.5653(8)
Zn2 I2 2.5532(7)
C63 H63A 0.9900
C63 H63B 0.9900

loop_
_geom_torsion_atom_site_label_1
_geom_torsion_atom_site_label_2
_geom_torsion_atom_site_label_3
_geom_torsion_atom_site_label_4
_geom_torsion
C1 C2 C3 C4 -177.8(5)
C1 C2 C41 C40 178.7(5)
C1 C2 C41 C42 1.1(8)
C2 C3 C4 C39 -0.5(7)
C2 C3 C4 N1 176.8(4)
C3 C2 C41 C40 0.5(8)
C3 C2 C41 C42 -177.1(5)
C3 C4 C39 C40 -0.4(7)
C3 C4 C39 N8 177.6(4)
C3 C4 N1 C5 57.4(6)
C3 C4 N1 U1 -91.6(5)
C4 C39 C40 C41 1.4(7)
C4 C39 N8 C38 174.0(4)
C4 C39 N8 Zn1 -4.2(6)
C5 C6 C7 C8 173.7(5)
C5 C6 N2 C9 -174.1(4)
C5 C6 N2 U1 15.7(5)
C6 C5 N1 C4 -174.7(4)
C6 C5 N1 U1 -20.7(5)
C6 C7 C8 C9 0.1(6)
C7 C6 N2 C9 0.6(5)
C7 C6 N2 U1 -169.5(3)
C7 C8 C9 C10 -174.7(5)
C7 C8 C9 N2 0.3(6)
C8 C9 C10 C11 -17.2(7)
C8 C9 C10 C12 100.6(6)
C8 C9 C10 C13 -140.1(5)
C8 C9 N2 C6 -0.6(5)
C8 C9 N2 U1 165.7(3)
C9 C10 C13 C14 135.9(5)
C9 C10 C13 N3 -48.9(6)
C10 C9 N2 C6 174.9(4)
C10 C9 N2 U1 -18.9(7)
C10 C13 C14 C15 175.2(4)
C10 C13 N3 C16 -176.0(4)
C10 C13 N3 U1 26.2(7)
C11 C10 C13 C14 13.2(7)
C11 C10 C13 N3 -171.6(4)
C12 C10 C13 C14 -105.0(5)
C12 C10 C13 N3 70.2(5)
C13 C14 C15 C16 0.7(5)
C14 C13 N3 C16 0.0(5)
C14 C13 N3 U1 -157.8(3)
C14 C15 C16 C17 -176.0(5)
C14 C15 C16 N3 -0.7(5)
C15 C16 C17 N4 177.0(5)
C15 C16 N3 C13 0.4(5)
C15 C16 N3 U1 164.4(3)
C16 C17 N4 C18 -176.6(4)
C16 C17 N4 U1 15.9(5)
C17 C16 N3 C13 176.3(4)
C17 C16 N3 U1 -19.7(5)
C18 C19 C20 C21 -178.5(5)
C18 C19 C20 C23 1.0(8)
C18 C25 N5 C26 -138.1(5)
C19 C18 C25 C24 0.3(7)
C19 C18 C25 N5 -177.4(4)
C19 C18 N4 C17 -58.1(6)
C19 C18 N4 U1 106.8(5)
C19 C20 C23 C22 -178.9(5)
C19 C20 C23 C24 -0.1(7)
C20 C23 C24 C25 -0.8(8)
C21 C20 C23 C22 0.6(8)
C21 C20 C23 C24 179.4(5)
C22 C23 C24 C25 178.1(5)
C23 C24 C25 C18 0.7(7)
C23 C24 C25 N5 178.2(5)
C24 C25 N5 C26 44.3(7)
C25 C18 C19 C20 -1.1(7)
C25 C18 N4 C17 119.3(5)
C25 C18 N4 U1 -75.8(5)
O4 C57 C58 C59 -35.6(7)
C26 C27 C28 C29 -175.1(6)
C26 C27 N6 C30 175.2(5)
C27 C26 N5 C25 -177.0(4)
C27 C28 C29 C30 0.1(7)
C28 C27 N6 C30 -0.9(6)
C28 C29 C30 C31 178.1(5)
C28 C29 C30 N6 -0.6(6)
C29 C30 C31 C32 7.2(8)
C29 C30 C31 C33 126.9(6)
C29 C30 C31 C34 -112.2(6)
C29 C30 N6 C27 0.9(6)
C30 C31 C34 C35 94.2(6)
C30 C31 C34 N7 -78.4(5)
C31 C30 N6 C27 -177.9(4)
C31 C34 C35 C36 -173.6(5)
C31 C34 N7 C37 174.4(4)
C31 C34 N7 Zn1 -27.9(8)
C32 C31 C34 C35 -25.7(7)
C32 C31 C34 N7 161.7(4)
C33 C31 C34 C35 -145.6(5)
C33 C31 C34 N7 41.7(6)
C34 C35 C36 C37 -0.2(6)
C35 C34 N7 C37 0.6(5)
C35 C34 N7 Zn1 158.3(4)
C35 C36 C37 C38 -179.9(5)
C35 C36 C37 N7 0.6(6)
C36 C37 C38 N8 176.1(5)
C36 C37 N7 C34 -0.8(5)
C36 C37 N7 Zn1 -167.2(3)
C37 C38 N8 C39 174.4(4)
C37 C38 N8 Zn1 -7.1(5)
C38 C37 N7 C34 179.7(4)
C38 C37 N7 Zn1 13.2(5)
C39 C4 N1 C5 -125.4(5)
C39 C4 N1 U1 85.6(5)
C39 C40 C41 C2 -1.4(8)
C39 C40 C41 C42 176.2(5)
C40 C39 N8 C38 -8.1(7)
C40 C39 N8 Zn1 173.7(4)
C41 C2 C3 C4 0.5(7)
C43 C44 C45 C46 40.6(6)
C44 C43 O3 C46 8.9(6)
C44 C43 O3 U1 -176.0(3)
C44 C45 C46 O3 -35.4(5)
C45 C46 O3 C43 16.5(5)
C45 C46 O3 U1 -158.1(3)
C47 C48 C49 C50 -1.5(10)
C48 C47 N9 C51 -1.6(8)
C48 C47 N9 Zn1 -175.9(4)
C48 C49 C50 C51 1.9(10)
C49 C50 C51 N9 -2.2(10)
C50 C51 N9 C47 2.0(8)
C50 C51 N9 Zn1 176.7(5)
C52 C53 C54 C55 0.2(14)
C53 C52 N10 C56 -0.9(11)
C53 C52 N10 Zn2 -172.9(7)
C53 C54 C55 C56 -0.8(12)
C54 C55 C56 N10 0.7(11)
C55 C56 N10 C52 0.2(10)
C55 C56 N10 Zn2 172.6(5)
C61 C62 C63 C64 10.3(13)
C66 C65 O6 C68 -39.1(7)
C62 C61 O5 C64 47.1(11)
C57 O4 C60 C59 -26.2(7)
C65 C66 C67 C68 6.2(8)
O5 C61 C62 C63 -35.5(12)
O5 C64 C63 C62 17.6(14)
C60 O4 C57 C58 38.9(6)
C60 C59 C58 C57 18.9(7)
C67 C66 C65 O6 19.4(7)
C67 C68 O6 C65 43.3(8)
N1 C4 C39 C40 -177.6(4)
N1 C4 C39 N8 0.4(7)
N1 C5 C6 C7 -168.8(5)
N1 C5 C6 N2 4.8(7)
N2 C6 C7 C8 -0.4(6)
N2 C9 C10 C11 168.2(4)
N2 C9 C10 C12 -74.0(5)
N2 C9 C10 C13 45.3(6)
N3 C13 C14 C15 -0.4(5)
N3 C16 C17 N4 2.1(7)
N4 C18 C19 C20 176.2(4)
N4 C18 C25 C24 -177.1(4)
N4 C18 C25 N5 5.2(6)
N5 C26 C27 C28 172.3(6)
N5 C26 C27 N6 -2.7(8)
N6 C27 C28 C29 0.5(6)
N6 C30 C31 C32 -174.2(4)
N6 C30 C31 C33 -54.6(6)
N6 C30 C31 C34 66.3(6)
N7 C34 C35 C36 -0.3(6)
N7 C37 C38 N8 -4.4(7)
N8 C39 C40 C41 -176.5(5)
N9 C47 C48 C49 1.4(9)
N10 C52 C53 C54 0.7(14)
O3 C43 C44 C45 -31.1(6)
C58 C59 C60 O4 3.4(8)
O6 C68 C67 C66 -30.3(9)
C63 C64 O5 C61 -39.0(12)
